data_4072246
loop_
_publ_author_name
'Singh, Amardeep'
'Pramanik, Avijit'
'Das, Gopal'
'Mondal, Biplab'

_publ_section_title
;
 Reduction of Coordinated Acetonitrile to Ethylamine in a Ruthenium
 Complex byp-Phenylenediamine or Hydroquinone
;
_journal_issue 24
_journal_name_full Organometallics
_journal_page_first 6403
_journal_paper_doi 10.1021/om800697n
_journal_volume 27
_journal_year 2008
_chemical_formula_sum 'C27 H22 N8 O Ru'
_chemical_formula_weight 575.60
_chemical_name_systematic
; 
 ? 
;
_space_group_IT_number 14
_symmetry_cell_setting monoclinic
_symmetry_space_group_name_Hall '-P 2ybc'
_symmetry_space_group_name_H-M 'P 1 21/c 1'
_atom_sites_solution_hydrogens geom
_atom_sites_solution_primary direct
_atom_sites_solution_secondary difmap
_audit_creation_method SHELXL-97
_cell_angle_alpha 90.00
_cell_angle_beta 100.047(2)
_cell_angle_gamma 90.00
_cell_formula_units_Z 4
_cell_length_a 9.0095(6)
_cell_length_b 16.9233(12)
_cell_length_c 16.3307(12)
_cell_measurement_reflns_used 5370
_cell_measurement_temperature 298(2)
_cell_measurement_theta_max 0.00
_cell_measurement_theta_min 0.00
_cell_volume 2451.8(3)
_computing_cell_refinement 'Bruker SMART'
_computing_data_collection 'Bruker SMART'
_computing_data_reduction 'Bruker SAINT'
_computing_molecular_graphics 'Bruker SHELXTL'
_computing_publication_material 'Bruker SHELXTL'
_computing_structure_refinement 'Bruker SHELXTL'
_computing_structure_solution 'Bruker SHELXTL'
_diffrn_ambient_temperature 296(2)
_diffrn_measured_fraction_theta_full 0.983
_diffrn_measured_fraction_theta_max 0.983
_diffrn_measurement_device_type 'CCD area detector'
_diffrn_measurement_method 'phi and omega scans'
_diffrn_radiation_monochromator graphite
_diffrn_radiation_source 'fine-focus sealed tube'
_diffrn_radiation_type MoK\a
_diffrn_radiation_wavelength 0.71073
_diffrn_reflns_av_R_equivalents 0.0377
_diffrn_reflns_av_sigmaI/netI 0.0408
_diffrn_reflns_limit_h_max 10
_diffrn_reflns_limit_h_min -11
_diffrn_reflns_limit_k_max 22
_diffrn_reflns_limit_k_min -19
_diffrn_reflns_limit_l_max 21
_diffrn_reflns_limit_l_min -21
_diffrn_reflns_number 21002
_diffrn_reflns_theta_full 28.35
_diffrn_reflns_theta_max 28.35
_diffrn_reflns_theta_min 1.75
_exptl_absorpt_coefficient_mu 0.681
_exptl_absorpt_correction_T_max 0.826
_exptl_absorpt_correction_T_min 0.744
_exptl_absorpt_correction_type multi-scan
_exptl_absorpt_process_details 'SADABS (Sheldrick, 1997)'
_exptl_crystal_colour red-yellow
_exptl_crystal_density_diffrn 1.564
_exptl_crystal_density_method 'not measured'
_exptl_crystal_description reactangular
_exptl_crystal_F_000 1196
_exptl_crystal_size_max 0.46
_exptl_crystal_size_mid 0.38
_exptl_crystal_size_min 0.29
_refine_diff_density_max 1.122
_refine_diff_density_min -0.838
_refine_diff_density_rms 0.99
_refine_ls_extinction_expression Fc^*^=kFc[1+0.001xFc^2^\l^3^/sin(2\q)]^-1/4^
_refine_ls_extinction_method SHELXL
_refine_ls_goodness_of_fit_ref 0.992
_refine_ls_hydrogen_treatment mixed
_refine_ls_matrix_type full
_refine_ls_number_parameters 352
_refine_ls_number_reflns 6013
_refine_ls_number_restraints 0
_refine_ls_restrained_S_all 0.992
_refine_ls_R_factor_all 0.0773
_refine_ls_R_factor_gt 0.0599
_refine_ls_shift/su_max 0.06
_refine_ls_shift/su_mean 0.007
_refine_ls_structure_factor_coef Fsqd
_refine_ls_weighting_details 'calc w=1/[\s^2^(Fo^2^)+(0.1361P)^2^+9.9458P] where P=(Fo^2^+2Fc^2^)/3'
_refine_ls_weighting_scheme calc
_refine_ls_wR_factor_gt 0.2129
_refine_ls_wR_factor_ref 0.2268
_reflns_number_gt 4624
_reflns_number_total 6013
_reflns_threshold_expression >2sigma(I)
_cod_data_source_file om800697n_si_002.cif
_cod_data_source_block acetonitrile
_cod_depositor_comments
;
The following automatic conversions were performed:

'_symmetry_cell_setting' value 'Monoclinic' changed to 'monoclinic'
according to /home/saulius/struct/CIF-dictionaries/cif_core.dic
dictionary named 'cif_core.dic' version 2.4.1 from
2010-06-29.

'_exptl_absorpt_correction_type' value 'Multi-Scan'
changed to 'multi-scan' according to
/home/saulius/struct/CIF-dictionaries/cif_core.dic dictionary named
'cif_core.dic' version 2.4.1 from 2010-06-29.

Automatic conversion script
Id: cif_fix_values 1715 2011-07-08 13:25:40Z adriana 
;
_cod_original_sg_symbol_H-M 'P2(1)/c  '
_cod_database_code 4072246

loop_
_symmetry_equiv_pos_as_xyz
'x, y, z'
'-x, y+1/2, -z+1/2'
'-x, -y, -z'
'x, -y-1/2, z-1/2'

loop_
_atom_site_label
_atom_site_type_symbol
_atom_site_fract_x
_atom_site_fract_y
_atom_site_fract_z
_atom_site_U_iso_or_equiv
_atom_site_adp_type
_atom_site_occupancy
_atom_site_symmetry_multiplicity
_atom_site_calc_flag
_atom_site_refinement_flags
Ru1 Ru 0.24732(5) 0.02957(2) 0.30103(3) 0.03358(19) Uani 1 1 d .
C22 C 0.6814(9) -0.0271(4) 0.1446(5) 0.0578(19) Uani 1 1 d .
H22 H 0.7635 -0.0538 0.1304 0.069 Uiso 1 1 calc R
C25 C 0.4320(6) 0.0481(4) 0.1781(4) 0.0387(12) Uani 1 1 d .
C20 C 0.5056(7) -0.0126(3) 0.2334(4) 0.0405(13) Uani 1 1 d .
C24 C 0.4906(7) 0.0699(4) 0.1057(4) 0.0486(14) Uani 1 1 d .
H24 H 0.4444 0.1091 0.0704 0.058 Uiso 1 1 calc R
C23 C 0.6145(9) 0.0324(4) 0.0895(5) 0.0587(18) Uani 1 1 d .
H23 H 0.6552 0.0455 0.0427 0.070 Uiso 1 1 calc R
C21 C 0.6381(8) -0.0481(4) 0.2140(5) 0.0548(17) Uani 1 1 d .
H21 H 0.6924 -0.0850 0.2494 0.066 Uiso 1 1 calc R
N6 N 0.4388(6) -0.0268(3) 0.2980(3) 0.0399(11) Uani 1 1 d .
N7 N 0.3123(6) 0.0783(3) 0.2038(3) 0.0383(10) Uani 1 1 d .
N3 N 0.1179(5) -0.0641(3) 0.2469(3) 0.0375(10) Uani 1 1 d .
N5 N -0.0264(6) -0.1710(3) 0.2678(3) 0.0465(12) Uani 1 1 d .
C19 C 0.0625(6) -0.0960(3) 0.1702(4) 0.0391(12) Uani 1 1 d .
C13 C 0.0621(6) -0.1113(4) 0.3012(4) 0.0411(12) Uani 1 1 d .
C14 C -0.0261(7) -0.1624(4) 0.1839(4) 0.0440(13) Uani 1 1 d .
C8 C 0.2408(7) 0.0007(4) 0.4789(4) 0.0461(14) Uani 1 1 d .
C12 C 0.1039(7) -0.0926(3) 0.3892(4) 0.0411(12) Uani 1 1 d .
C7 C 0.3317(7) 0.0710(4) 0.4776(4) 0.0443(13) Uani 1 1 d .
N1 N 0.3434(6) 0.0992(3) 0.4008(3) 0.0411(11) Uani 1 1 d .
N4 N 0.4054(7) 0.1116(4) 0.5423(3) 0.0510(13) Uani 1 1 d .
C1 C 0.4393(6) 0.1623(4) 0.4167(4) 0.0422(13) Uani 1 1 d .
N2 N 0.1908(6) -0.0278(3) 0.4023(3) 0.0407(11) Uani 1 1 d .
C6 C 0.4779(7) 0.1691(4) 0.5045(4) 0.0506(15) Uani 1 1 d .
C18 C 0.0772(7) -0.0736(4) 0.0902(4) 0.0474(14) Uani 1 1 d .
H18 H 0.1368 -0.0307 0.0810 0.057 Uiso 1 1 calc R
C15 C -0.1038(8) -0.2058(4) 0.1165(5) 0.0563(18) Uani 1 1 d .
H15 H -0.1630 -0.2490 0.1249 0.068 Uiso 1 1 calc R
C17 C 0.0006(8) -0.1169(4) 0.0254(5) 0.0580(18) Uani 1 1 d .
H17 H 0.0085 -0.1026 -0.0287 0.070 Uiso 1 1 calc R
C16 C -0.0893(9) -0.1819(5) 0.0378(5) 0.062(2) Uani 1 1 d .
H16 H -0.1400 -0.2094 -0.0080 0.075 Uiso 1 1 calc R
C9 C 0.2032(10) -0.0384(4) 0.5483(5) 0.0590(19) Uani 1 1 d .
H9 H 0.2363 -0.0196 0.6019 0.071 Uiso 1 1 calc R
C11 C 0.0635(8) -0.1330(5) 0.4556(4) 0.0564(17) Uani 1 1 d .
H11 H 0.0026 -0.1777 0.4469 0.068 Uiso 1 1 calc R
C10 C 0.1148(10) -0.1061(5) 0.5343(4) 0.064(2) Uani 1 1 d .
H10 H 0.0902 -0.1335 0.5794 0.077 Uiso 1 1 calc R
C2 C 0.4968(8) 0.2142(4) 0.3627(5) 0.0527(16) Uani 1 1 d .
H2 H 0.4701 0.2103 0.3052 0.063 Uiso 1 1 calc R
C4 C 0.6360(9) 0.2773(5) 0.4862(6) 0.072(2) Uani 1 1 d .
H4 H 0.7045 0.3161 0.5084 0.086 Uiso 1 1 calc R
C3 C 0.5958(9) 0.2716(4) 0.4002(6) 0.064(2) Uani 1 1 d .
H3 H 0.6365 0.3073 0.3669 0.077 Uiso 1 1 calc R
C5 C 0.5786(9) 0.2281(5) 0.5394(5) 0.064(2) Uani 1 1 d .
H5 H 0.6055 0.2337 0.5967 0.077 Uiso 1 1 calc R
N8 N 0.0523(5) 0.0955(3) 0.2812(3) 0.0381(10) Uani 1 1 d .
C26 C -0.0567(7) 0.1296(4) 0.2613(4) 0.0464(14) Uani 1 1 d .
C27 C -0.1959(9) 0.1732(5) 0.2375(6) 0.069(2) Uani 1 1 d .
H27A H -0.2135 0.2054 0.2833 0.104 Uiso 1 1 calc R
H27B H -0.2780 0.1369 0.2228 0.104 Uiso 1 1 calc R
H27C H -0.1884 0.2064 0.1907 0.104 Uiso 1 1 calc R
O2 O 0.7390(9) 0.7550(4) 0.3441(4) 0.0766(19) Uani 1 1 d .
H6A H 0.495(7) -0.062(4) 0.334(4) 0.029(14) Uiso 1 1 d .
H7A H 0.273(7) 0.111(4) 0.169(4) 0.029(15) Uiso 1 1 d .
H2A H 0.790(13) 0.779(7) 0.321(7) 0.09(4) Uiso 1 1 d .
H3A H 0.820(8) 0.724(4) 0.344(4) 0.031(18) Uiso 1 1 d .

loop_
_atom_site_aniso_label
_atom_site_aniso_U_11
_atom_site_aniso_U_22
_atom_site_aniso_U_33
_atom_site_aniso_U_23
_atom_site_aniso_U_13
_atom_site_aniso_U_12
Ru1 0.0296(3) 0.0362(3) 0.0340(3) 0.00115(16) 0.00300(17) -0.00038(16)
C22 0.063(5) 0.043(4) 0.074(5) -0.001(3) 0.029(4) 0.014(3)
C25 0.033(3) 0.041(3) 0.041(3) 0.002(2) 0.002(2) 0.001(2)
C20 0.032(3) 0.037(3) 0.050(3) 0.004(2) 0.003(2) 0.003(2)
C24 0.045(3) 0.056(4) 0.045(3) 0.004(3) 0.009(3) -0.001(3)
C23 0.057(4) 0.069(5) 0.054(4) -0.005(3) 0.021(3) -0.006(3)
C21 0.043(3) 0.054(4) 0.068(5) 0.006(3) 0.010(3) 0.014(3)
N6 0.032(2) 0.039(3) 0.046(3) 0.007(2) 0.002(2) 0.0041(19)
N7 0.038(2) 0.040(3) 0.037(3) 0.005(2) 0.0061(19) 0.003(2)
N3 0.035(2) 0.039(2) 0.038(2) -0.002(2) 0.0042(18) -0.0033(19)
N5 0.047(3) 0.041(3) 0.051(3) -0.003(2) 0.006(2) -0.006(2)
C19 0.034(3) 0.042(3) 0.039(3) -0.005(2) 0.002(2) 0.007(2)
C13 0.035(3) 0.043(3) 0.045(3) -0.002(2) 0.007(2) -0.001(2)
C14 0.038(3) 0.039(3) 0.053(4) -0.006(3) 0.001(3) 0.004(2)
C8 0.047(3) 0.055(3) 0.035(3) 0.000(3) 0.002(2) -0.005(3)
C12 0.041(3) 0.040(3) 0.042(3) 0.004(2) 0.009(2) -0.003(2)
C7 0.040(3) 0.048(3) 0.042(3) 0.002(3) -0.001(2) -0.001(3)
N1 0.042(3) 0.041(3) 0.039(3) 0.000(2) 0.002(2) -0.002(2)
N4 0.051(3) 0.058(3) 0.041(3) -0.006(2) 0.000(2) -0.004(3)
C1 0.033(3) 0.042(3) 0.051(3) -0.005(3) 0.003(2) 0.002(2)
N2 0.050(3) 0.039(2) 0.034(3) 0.0027(19) 0.010(2) 0.000(2)
C6 0.043(3) 0.052(4) 0.054(4) -0.014(3) 0.000(3) -0.002(3)
C18 0.044(3) 0.057(4) 0.041(3) -0.002(3) 0.006(2) 0.009(3)
C15 0.053(4) 0.043(3) 0.068(5) -0.015(3) -0.005(3) 0.004(3)
C17 0.059(4) 0.064(4) 0.048(4) -0.008(3) 0.003(3) 0.021(4)
C16 0.069(5) 0.054(4) 0.055(4) -0.017(3) -0.010(3) 0.016(4)
C9 0.077(5) 0.063(4) 0.035(3) 0.005(3) 0.007(3) -0.003(4)
C11 0.061(4) 0.059(4) 0.051(4) 0.007(3) 0.015(3) -0.011(3)
C10 0.081(5) 0.074(5) 0.039(4) 0.008(3) 0.016(3) -0.013(4)
C2 0.048(4) 0.045(3) 0.066(4) -0.004(3) 0.015(3) -0.003(3)
C4 0.062(5) 0.058(4) 0.096(7) -0.028(4) 0.014(4) -0.016(4)
C3 0.061(4) 0.049(4) 0.087(6) -0.007(4) 0.024(4) -0.011(3)
C5 0.055(4) 0.069(5) 0.065(5) -0.024(4) 0.004(3) -0.011(4)
N8 0.036(2) 0.044(3) 0.035(2) 0.0003(19) 0.0064(19) 0.002(2)
C26 0.043(3) 0.050(3) 0.045(3) -0.004(3) 0.004(3) -0.003(3)
C27 0.055(4) 0.064(5) 0.082(6) -0.001(4) -0.006(4) 0.010(4)
O2 0.096(5) 0.067(4) 0.067(4) 0.003(3) 0.015(4) -0.032(4)

loop_
_atom_type_symbol
_atom_type_description
_atom_type_scat_dispersion_real
_atom_type_scat_dispersion_imag
_atom_type_scat_source
C C 0.0033 0.0016 'International Tables Vol C Tables 4.2.6.8 and 6.1.1.4'
H H 0.0000 0.0000 'International Tables Vol C Tables 4.2.6.8 and 6.1.1.4'
N N 0.0061 0.0033 'International Tables Vol C Tables 4.2.6.8 and 6.1.1.4'
Ru Ru -1.2594 0.8363 'International Tables Vol C Tables 4.2.6.8 and 6.1.1.4'
Cl Cl 0.1484 0.1585 'International Tables Vol C Tables 4.2.6.8 and 6.1.1.4'
O O 0.0106 0.0060 'International Tables Vol C Tables 4.2.6.8 and 6.1.1.4'

loop_
_geom_angle_atom_site_label_1
_geom_angle_atom_site_label_2
_geom_angle_atom_site_label_3
_geom_angle
N7 Ru1 N6 78.4(2)
N7 Ru1 N2 175.8(2)
N6 Ru1 N2 97.6(2)
N7 Ru1 N8 90.7(2)
N6 Ru1 N8 168.8(2)
N2 Ru1 N8 93.3(2)
N7 Ru1 N3 101.6(2)
N6 Ru1 N3 92.8(2)
N2 Ru1 N3 77.4(2)
N8 Ru1 N3 86.94(19)
N7 Ru1 N1 104.7(2)
N6 Ru1 N1 92.7(2)
N2 Ru1 N1 76.4(2)
N8 Ru1 N1 92.5(2)
N3 Ru1 N1 153.7(2)
C21 C22 C23 125.8(7)
N7 C25 C24 127.1(6)
N7 C25 C20 112.6(5)
C24 C25 C20 120.3(6)
N6 C20 C21 128.1(6)
N6 C20 C25 113.8(5)
C21 C20 C25 118.1(6)
C23 C24 C25 118.7(7)
C24 C23 C22 119.0(7)
C22 C21 C20 117.9(7)
C20 N6 Ru1 116.8(4)
C25 N7 Ru1 117.9(4)
C13 N3 C19 104.3(5)
C13 N3 Ru1 114.7(4)
C19 N3 Ru1 141.0(4)
C13 N5 C14 102.7(5)
N3 C19 C18 132.1(6)
N3 C19 C14 107.0(5)
C18 C19 C14 120.9(6)
N5 C13 N3 116.1(5)
N5 C13 C12 126.7(6)
N3 C13 C12 117.2(5)
N5 C14 C15 129.6(6)
N5 C14 C19 109.8(5)
C15 C14 C19 120.6(6)
N2 C8 C9 119.6(6)
N2 C8 C7 112.4(5)
C9 C8 C7 128.0(6)
N2 C12 C11 120.4(6)
N2 C12 C13 112.2(5)
C11 C12 C13 127.5(6)
N4 C7 N1 116.1(6)
N4 C7 C8 128.0(6)
N1 C7 C8 115.9(5)
C7 N1 C1 104.3(5)
C7 N1 Ru1 115.8(4)
C1 N1 Ru1 139.0(4)
C7 N4 C6 102.7(5)
N1 C1 C2 131.1(6)
N1 C1 C6 106.8(6)
C2 C1 C6 122.0(6)
C12 N2 C8 122.2(5)
C12 N2 Ru1 118.5(4)
C8 N2 Ru1 119.3(4)
N4 C6 C5 130.3(7)
N4 C6 C1 110.0(5)
C5 C6 C1 119.7(7)
C17 C18 C19 117.6(7)
C16 C15 C14 117.6(7)
C18 C17 C16 122.3(7)
C15 C16 C17 121.1(7)
C10 C9 C8 117.8(7)
C10 C11 C12 118.7(7)
C11 C10 C9 121.3(7)
C3 C2 C1 116.0(7)
C5 C4 C3 122.5(7)
C2 C3 C4 121.9(8)
C4 C5 C6 117.7(8)
C26 N8 Ru1 172.4(5)
N8 C26 C27 179.0(8)

loop_
_geom_bond_atom_site_label_1
_geom_bond_atom_site_label_2
_geom_bond_distance
Ru1 N7 1.967(5)
Ru1 N6 1.980(5)
Ru1 N2 2.057(5)
Ru1 N8 2.059(5)
Ru1 N3 2.072(5)
Ru1 N1 2.074(5)
C22 C21 1.310(11)
C22 C23 1.414(11)
C25 N7 1.326(7)
C25 C24 1.425(9)
C25 C20 1.450(8)
C20 N6 1.323(8)
C20 C21 1.421(9)
C24 C23 1.350(10)
N3 C13 1.354(8)
N3 C19 1.375(7)
N5 C13 1.343(8)
N5 C14 1.378(9)
C19 C18 1.388(9)
C19 C14 1.419(9)
C13 C12 1.457(8)
C14 C15 1.403(9)
C8 N2 1.343(8)
C8 C9 1.404(10)
C8 C7 1.446(9)
C12 N2 1.342(8)
C12 C11 1.384(9)
C7 N4 1.335(8)
C7 N1 1.363(8)
N1 C1 1.369(8)
N4 C6 1.377(9)
C1 C2 1.406(9)
C1 C6 1.421(9)
C6 C5 1.401(9)
C18 C17 1.371(10)
C15 C16 1.376(11)
C17 C16 1.402(12)
C9 C10 1.391(11)
C11 C10 1.365(10)
C2 C3 1.387(10)
C4 C5 1.368(12)
C4 C3 1.392(12)
N8 C26 1.136(8)
C26 C27 1.449(10)
